data_4021283
loop_
_publ_author_name
'Yu Fu'
'Xun-Xiang Guo'
'Shou-Fei Zhu'
'Ai-Guo Hu'
'Jian-Hua Xie'
'Qi-Lin Zhou'

_publ_section_title
;
 Rhodium-Catalyzed Asymmetric Hydrogenation of Functionalized
 Olefins Using Monodentate Spiro Phosphoramidite Ligands
;
_journal_name_full 'Journal of Organic Chemistry'
_journal_page_first 4648
_journal_page_last 4655
_journal_paper_doi 10.1021/jo049655z
_journal_volume 69
_journal_year 2004
_chemical_formula_sum 'C47 H55 Cl2 N2 O5 P2 Rh'
_chemical_formula_weight 963.68
_space_group_IT_number 92
_symmetry_cell_setting tetragonal
_symmetry_space_group_name_Hall 'P 4abw 2nw'
_symmetry_space_group_name_H-M 'P 41 21 2'
_cell_angle_alpha 90.00
_cell_angle_beta 90.00
_cell_angle_gamma 90.00
_cell_formula_units_Z 4
_cell_length_a 10.495(2)
_cell_length_b 10.495(2)
_cell_length_c 42.528(12)
_cell_measurement_temperature 293(2)
_cell_volume 4684.1(19)
_diffrn_ambient_temperature 293(2)
_exptl_crystal_density_diffrn 1.367
_cod_depositor_comments
;
The following automatic conversions were performed:
'_symmetry_cell_setting' value 'Tetragonal' changed to 'tetragonal'
according to '/home/saulius/struct/CIF-dictionaries/cif_core.dic'
dictionary named 'cif_core.dic' version 2.4.1 from 2010-06-29.

Automatic conversion script
Id: cif_fix_enum 1527 2010-12-29 10:47:43Z saulius 
;
_cod_database_code 4021283

loop_
_symmetry_equiv_pos_as_xyz
'x, y, z'
'-x, -y, z+1/2'
'-y+1/2, x+1/2, z+1/4'
'y+1/2, -x+1/2, z+3/4'
'-x+1/2, y+1/2, -z+1/4'
'x+1/2, -y+1/2, -z+3/4'
'y, x, -z'
'-y, -x, -z+1/2'

loop_
_atom_site_label
_atom_site_type_symbol
_atom_site_fract_x
_atom_site_fract_y
_atom_site_fract_z
_atom_site_U_iso_or_equiv
_atom_site_adp_type
_atom_site_occupancy
_atom_site_symmetry_multiplicity
_atom_site_calc_flag
_atom_site_refinement_flags
_atom_site_disorder_assembly
_atom_site_disorder_group
Rh1 Rh 0.69065(4) 0.30935(4) 0.2500 0.0323(2) Uani 1 2 d S . .
P1 P 0.61551(15) 0.44106(15) 0.28860(4) 0.0338(4) Uani 1 1 d . . .
O1 O 0.4955(4) 0.3861(4) 0.30863(10) 0.0390(10) Uani 1 1 d . . .
O2 O 0.7274(4) 0.4504(4) 0.31494(9) 0.0387(10) Uani 1 1 d . . .
N1 N 0.5582(7) 0.5835(5) 0.28196(14) 0.0513(15) Uani 1 1 d . . .
C1 C 0.5556(7) 0.2647(6) 0.35444(15) 0.0415(15) Uani 1 1 d . . .
C2 C 0.5092(6) 0.2684(6) 0.32441(15) 0.0386(14) Uani 1 1 d . . .
C3 C 0.4742(8) 0.1595(7) 0.3086(2) 0.0563(19) Uani 1 1 d . . .
H3A H 0.4431 0.1646 0.2882 0.068 Uiso 1 1 calc R . .
C4 C 0.4854(11) 0.0426(9) 0.3233(2) 0.072(3) Uani 1 1 d . . .
H4A H 0.4583 -0.0309 0.3131 0.087 Uiso 1 1 calc R . .
C5 C 0.5367(10) 0.0351(8) 0.3529(2) 0.074(3) Uani 1 1 d . . .
H5A H 0.5467 -0.0438 0.3626 0.089 Uiso 1 1 calc R . .
C6 C 0.5733(8) 0.1449(8) 0.3683(2) 0.057(2) Uani 1 1 d . . .
C7 C 0.6382(10) 0.1614(9) 0.4004(2) 0.073(3) Uani 1 1 d . . .
H7A H 0.5773 0.1534 0.4175 0.088 Uiso 1 1 calc R . .
H7B H 0.7059 0.0996 0.4033 0.088 Uiso 1 1 calc R . .
C8 C 0.6898(9) 0.2940(9) 0.39831(17) 0.065(2) Uani 1 1 d . . .
H8A H 0.7738 0.2938 0.3888 0.078 Uiso 1 1 calc R . .
H8B H 0.6960 0.3319 0.4191 0.078 Uiso 1 1 calc R . .
C9 C 0.5941(6) 0.3693(7) 0.37756(15) 0.0420(16) Uani 1 1 d . . .
C10 C 0.4810(7) 0.4160(8) 0.39865(16) 0.0522(19) Uani 1 1 d . . .
H10A H 0.4068 0.4362 0.3860 0.063 Uiso 1 1 calc R . .
H10B H 0.4578 0.3518 0.4140 0.063 Uiso 1 1 calc R . .
C11 C 0.5340(8) 0.5366(9) 0.41485(17) 0.062(2) Uani 1 1 d . . .
H11A H 0.4666 0.5971 0.4193 0.075 Uiso 1 1 calc R . .
H11B H 0.5778 0.5154 0.4342 0.075 Uiso 1 1 calc R . .
C12 C 0.6246(8) 0.5879(8) 0.39083(17) 0.0543(19) Uani 1 1 d . . .
C13 C 0.6768(10) 0.7078(8) 0.3892(2) 0.072(3) Uani 1 1 d . . .
H13A H 0.6610 0.7675 0.4049 0.087 Uiso 1 1 calc R . .
C14 C 0.7541(10) 0.7382(9) 0.3636(2) 0.076(3) Uani 1 1 d . . .
H14A H 0.7951 0.8167 0.3629 0.091 Uiso 1 1 calc R . .
C15 C 0.7699(8) 0.6531(8) 0.33935(18) 0.061(2) Uani 1 1 d . . .
H15A H 0.8175 0.6760 0.3218 0.073 Uiso 1 1 calc R . .
C16 C 0.7152(6) 0.5337(6) 0.34100(15) 0.0407(15) Uani 1 1 d . . .
C17 C 0.6461(6) 0.4975(7) 0.36712(14) 0.0408(15) Uani 1 1 d . . .
C18 C 0.6213(10) 0.6670(7) 0.25978(19) 0.069(3) Uani 1 1 d . . .
H18A H 0.5761 0.7463 0.2586 0.103 Uiso 1 1 calc R . .
H18B H 0.6227 0.6275 0.2394 0.103 Uiso 1 1 calc R . .
H18C H 0.7071 0.6824 0.2666 0.103 Uiso 1 1 calc R . .
C19 C 0.4617(10) 0.6483(9) 0.3026(2) 0.073(3) Uani 1 1 d . . .
H19A H 0.4426 0.7311 0.2943 0.110 Uiso 1 1 calc R . .
H19B H 0.4957 0.6571 0.3235 0.110 Uiso 1 1 calc R . .
H19C H 0.3853 0.5981 0.3034 0.110 Uiso 1 1 calc R . .
C20 C 0.8039(8) 0.2002(7) 0.28645(16) 0.0528(16) Uani 1 1 d . . .
H20A H 0.7785 0.2167 0.3082 0.063 Uiso 1 1 calc R . .
C21 C 0.8820(7) 0.2919(8) 0.27357(18) 0.0529(19) Uani 1 1 d . . .
H21A H 0.9000 0.3622 0.2881 0.064 Uiso 1 1 calc R . .
C22 C 0.9814(6) 0.2755(9) 0.2494(3) 0.068(2) Uani 1 1 d . . .
H22A H 1.0569 0.2401 0.2592 0.082 Uiso 1 1 calc R . .
H22B H 1.0037 0.3585 0.2410 0.082 Uiso 1 1 calc R . .
C23 C 0.9410(8) 0.1891(10) 0.22231(17) 0.064(2) Uani 1 1 d . . .
H23A H 0.9614 0.1018 0.2279 0.076 Uiso 1 1 calc R . .
H23B H 0.9911 0.2110 0.2039 0.076 Uiso 1 1 calc R . .
C24 C 0.293(2) 0.914(4) 0.2358(5) 0.119(12) Uani 0.50 1 d P . .
Cl1 Cl 0.4203(6) 0.9096(7) 0.21054(18) 0.105(2) Uani 0.50 1 d P . .
Cl2 Cl 0.2318(7) 1.0427(7) 0.2482(3) 0.139(3) Uani 0.50 1 d P . .
O3 O 0.265(3) 0.877(4) 0.2189(7) 0.095(11) Uani 0.25 1 d P . .
O3' O 0.324(4) 0.912(4) 0.2653(7) 0.16(2) Uani 0.25 1 d P . .

loop_
_atom_site_aniso_label
_atom_site_aniso_U_11
_atom_site_aniso_U_22
_atom_site_aniso_U_33
_atom_site_aniso_U_23
_atom_site_aniso_U_13
_atom_site_aniso_U_12
Rh1 0.0361(2) 0.0361(2) 0.0249(3) 0.0000(2) 0.0000(2) 0.0039(3)
P1 0.0400(8) 0.0333(8) 0.0281(8) 0.0008(6) 0.0067(6) 0.0012(7)
O1 0.038(2) 0.042(2) 0.037(2) 0.006(2) 0.0035(19) -0.002(2)
O2 0.040(2) 0.049(3) 0.027(2) -0.0044(19) 0.0052(17) -0.004(2)
N1 0.069(4) 0.037(3) 0.048(3) 0.005(3) 0.017(3) 0.005(3)
C1 0.044(4) 0.042(3) 0.039(3) 0.007(3) 0.007(3) 0.006(3)
C2 0.038(3) 0.036(3) 0.042(3) 0.005(3) 0.011(3) -0.003(3)
C3 0.063(5) 0.043(4) 0.062(5) 0.001(3) 0.013(4) -0.005(3)
C4 0.097(7) 0.048(5) 0.072(6) -0.008(4) 0.003(5) -0.014(5)
C5 0.093(7) 0.039(4) 0.091(7) 0.019(4) 0.024(6) 0.013(4)
C6 0.056(4) 0.053(4) 0.062(5) 0.016(4) 0.015(4) 0.009(4)
C7 0.091(7) 0.068(6) 0.061(5) 0.026(4) 0.002(5) 0.024(5)
C8 0.061(5) 0.089(6) 0.044(4) 0.013(4) -0.003(4) 0.020(5)
C9 0.040(3) 0.054(4) 0.032(3) 0.011(3) 0.007(3) 0.007(3)
C10 0.052(4) 0.073(5) 0.032(3) 0.004(3) 0.013(3) -0.003(4)
C11 0.056(5) 0.087(6) 0.043(4) -0.007(4) 0.013(3) 0.007(4)
C12 0.056(4) 0.066(5) 0.041(4) -0.013(3) 0.005(3) 0.005(4)
C13 0.097(7) 0.063(5) 0.056(4) -0.021(4) 0.017(5) -0.009(5)
C14 0.095(7) 0.061(5) 0.072(6) -0.022(5) 0.018(5) -0.027(5)
C15 0.072(5) 0.065(5) 0.047(4) -0.006(4) 0.017(4) -0.021(4)
C16 0.045(4) 0.044(4) 0.032(3) -0.012(3) 0.006(3) -0.006(3)
C17 0.038(3) 0.059(4) 0.025(3) -0.003(3) 0.001(2) -0.004(3)
C18 0.113(7) 0.042(4) 0.052(4) 0.009(3) 0.022(4) 0.000(5)
C19 0.085(7) 0.058(5) 0.076(6) -0.006(4) 0.023(5) 0.018(5)
C20 0.059(4) 0.057(4) 0.043(3) 0.000(4) -0.009(4) 0.029(4)
C21 0.038(3) 0.067(5) 0.053(4) -0.026(4) -0.016(3) 0.014(4)
C22 0.026(3) 0.086(6) 0.093(6) -0.036(6) 0.002(4) 0.016(3)
C23 0.060(4) 0.090(6) 0.041(4) -0.024(4) -0.001(3) 0.018(5)
C24 0.059(15) 0.25(4) 0.044(10) 0.043(17) 0.017(11) 0.021(19)
Cl1 0.081(4) 0.116(5) 0.118(5) 0.002(4) 0.005(3) -0.010(3)
Cl2 0.103(5) 0.092(4) 0.222(9) -0.050(6) 0.000(6) 0.026(4)
O3 0.10(2) 0.13(3) 0.048(15) 0.009(18) 0.005(16) -0.05(2)
O3' 0.21(4) 0.18(4) 0.10(2) 0.10(2) -0.12(3) -0.16(4)

loop_
_geom_bond_atom_site_label_1
_geom_bond_atom_site_label_2
_geom_bond_distance
_geom_bond_site_symmetry_2
_geom_bond_publ_flag
Rh1 C21 2.252(7) 8_665 ?
Rh1 C21 2.252(7) . ?
Rh1 C20 2.265(6) 8_665 ?
Rh1 C20 2.265(6) . ?
Rh1 P1 2.2864(16) . ?
Rh1 P1 2.2864(16) 8_665 ?
P1 O2 1.626(5) . ?
P1 O1 1.626(5) . ?
P1 N1 1.635(6) . ?
O1 C2 1.413(8) . ?
O2 C16 1.417(7) . ?
N1 C18 1.448(10) . ?
N1 C19 1.504(10) . ?
C1 C2 1.367(9) . ?
C1 C6 1.402(10) . ?
C1 C9 1.528(10) . ?
C2 C3 1.375(10) . ?
C3 C4 1.381(12) . ?
C4 C5 1.372(14) . ?
C5 C6 1.381(13) . ?
C6 C7 1.534(13) . ?
C7 C8 1.497(14) . ?
C8 C9 1.553(9) . ?
C9 C17 1.518(10) . ?
C9 C10 1.567(9) . ?
C10 C11 1.544(12) . ?
C11 C12 1.496(11) . ?
C12 C13 1.374(12) . ?
C12 C17 1.403(10) . ?
C13 C14 1.397(12) . ?
C14 C15 1.373(12) . ?
C15 C16 1.380(10) . ?
C16 C17 1.380(9) . ?
C20 C21 1.377(12) . ?
C20 C23 1.530(11) 8_665 ?
C21 C22 1.475(11) . ?
C22 C23 1.525(12) . ?
C23 C20 1.530(11) 8_665 ?
C24 O3 0.87(4) . ?
C24 O3' 1.29(3) . ?
C24 Cl2 1.58(4) . ?
C24 Cl1 1.72(2) . ?
Cl1 O3 1.70(3) . ?
Cl2 O3' 1.83(4) . ?
Cl2 O3 2.17(4) . ?
